data_7049455
loop_
_publ_author_name
'Meng, Ting'
'Qin, Qi-Pin'
'Chen, Zi-Lu'
'Zou, Hua-Hong'
'Wang, Kai'
'Liang, Fu-Pei'

_publ_section_title
;
 Discovery of high in vitro and in vivo antitumor activities of
 organometallic ruthenium(ii)-arene complexes with
 5,7-dihalogenated-2-methyl-8-quinolinol.
;
_journal_issue 16
_journal_name_full 'Dalton transactions (Cambridge, England : 2003)'
_journal_page_first 5352
_journal_page_last 5360
_journal_paper_doi 10.1039/c9dt00866g
_journal_volume 48
_journal_year 2019
_chemical_formula_moiety 'C19 H17 Br2 Cl N O Ru'
_chemical_formula_sum 'C19 H17 Br2 Cl N O Ru'
_chemical_formula_weight 571.67
_space_group_crystal_system monoclinic
_space_group_IT_number 14
_space_group_name_Hall '-P 2yn'
_space_group_name_H-M_alt 'P 1 21/n 1'
_symmetry_space_group_name_Hall '-P 2yn'
_symmetry_space_group_name_H-M 'P 1 21/n 1'
_atom_sites_solution_hydrogens geom
_atom_sites_solution_primary direct
_audit_creation_date 2018-12-10
_audit_creation_method
;
  Olex2 1.2-ac2
  (compiled 2012.03.06 svn.r2239, GUI svn.r4109)
;
_audit_update_record
;
2019-02-03 deposited with the CCDC.    2019-03-26 downloaded from the CCDC.
;
_cell_angle_alpha 90
_cell_angle_beta 102.4800(10)
_cell_angle_gamma 90
_cell_formula_units_Z 4
_cell_length_a 15.3091(5)
_cell_length_b 7.9928(3)
_cell_length_c 16.1335(5)
_cell_measurement_reflns_used 9832
_cell_measurement_temperature 293(2)
_cell_measurement_theta_max 27.526
_cell_measurement_theta_min 3.043
_cell_volume 1927.49(11)
_computing_molecular_graphics
;
O. V. Dolomanov, L. J. Bourhis, R. J. Gildea, J. A. K. Howard and H. Puschmann,
OLEX2: a complete structure solution, refinement and analysis program.
J. Appl. Cryst. (2009). 42, 339-341.
;
_computing_publication_material
;
O. V. Dolomanov, L. J. Bourhis, R. J. Gildea, J. A. K. Howard and H. Puschmann,
OLEX2: a complete structure solution, refinement and analysis program.
J. Appl. Cryst. (2009). 42, 339-341.
;
_computing_structure_refinement
;
SHELXL, G.M. Sheldrick, Acta Cryst.
(2008). A64, 112-122
;
_computing_structure_solution
;
SHELXS, G.M. Sheldrick, Acta Cryst.
(2008). A64, 112-122
;
_diffrn_ambient_temperature 293(2)
_diffrn_measured_fraction_theta_full 0.998
_diffrn_measured_fraction_theta_max 0.997
_diffrn_measurement_device_type 'CCD area detector'
_diffrn_measurement_method 'phi and omega scans'
_diffrn_radiation_monochromator graphite
_diffrn_radiation_type MoK\a
_diffrn_radiation_wavelength 0.71076
_diffrn_reflns_av_R_equivalents 0.0313
_diffrn_reflns_av_unetI/netI 0.0188
_diffrn_reflns_Laue_measured_fraction_full 0.998
_diffrn_reflns_Laue_measured_fraction_max 0.997
_diffrn_reflns_limit_h_max 19
_diffrn_reflns_limit_h_min -19
_diffrn_reflns_limit_k_max 10
_diffrn_reflns_limit_k_min -10
_diffrn_reflns_limit_l_max 20
_diffrn_reflns_limit_l_min -20
_diffrn_reflns_number 39514
_diffrn_reflns_point_group_measured_fraction_full 0.998
_diffrn_reflns_point_group_measured_fraction_max 0.997
_diffrn_reflns_theta_full 25.242
_diffrn_reflns_theta_max 27.564
_diffrn_reflns_theta_min 2.890
_diffrn_source_current 30.0
_diffrn_source_power 1.5
_diffrn_source_voltage 50.0
_exptl_absorpt_coefficient_mu 5.105
_exptl_absorpt_correction_T_max 0.7456
_exptl_absorpt_correction_T_min 0.4914
_exptl_absorpt_correction_type none
_exptl_absorpt_process_details
;
? was used for absorption correction.
R(int) was 0.1254 before and 0.0488 after correction.
The Ratio of minimum to maximum transmission is 0.6591.
The \l/2 correction factor is Not present.
;
_exptl_crystal_colour brown
_exptl_crystal_density_diffrn 1.970
_exptl_crystal_description rod
_exptl_crystal_F_000 1108
_exptl_crystal_size_max 0.377
_exptl_crystal_size_mid 0.238
_exptl_crystal_size_min 0.219
_refine_diff_density_max 0.710
_refine_diff_density_min -1.234
_refine_diff_density_rms 0.138
_refine_ls_extinction_method none
_refine_ls_goodness_of_fit_ref 1.122
_refine_ls_hydrogen_treatment constr
_refine_ls_matrix_type full
_refine_ls_number_parameters 240
_refine_ls_number_reflns 4449
_refine_ls_number_restraints 7
_refine_ls_restrained_S_all 1.148
_refine_ls_R_factor_all 0.0418
_refine_ls_R_factor_gt 0.0329
_refine_ls_shift/su_max 0.001
_refine_ls_shift/su_mean 0.000
_refine_ls_structure_factor_coef Fsqd
_refine_ls_weighting_details 'w=1/[\s^2^(Fo^2^)+(0.0395P)^2^+2.1230P] where P=(Fo^2^+2Fc^2^)/3'
_refine_ls_weighting_scheme calc
_refine_ls_wR_factor_gt 0.0785
_refine_ls_wR_factor_ref 0.0828
_reflns_Friedel_coverage 0.000
_reflns_number_gt 3790
_reflns_number_total 4449
_reflns_threshold_expression 'I > 2\s(I)'
_cod_data_source_file c9dt00866g2.cif
_cod_data_source_block aaa
_cod_depositor_comments 'Adding full bibliography for 7049455--7049468.cif.'
_cod_database_code 7049455
_shelx_space_group_comment
;
The symmetry employed for this shelxl refinement is uniquely defined
by the following loop, which should always be used as a source of
symmetry information in preference to the above space-group names.
They are only intended as comments.
;
_shelxl_version_number 2014-3

loop_
_space_group_symop_operation_xyz
'x, y, z'
'-x+1/2, y+1/2, -z+1/2'
'-x, -y, -z'
'x-1/2, -y-1/2, z-1/2'

loop_
_atom_site_label
_atom_site_type_symbol
_atom_site_fract_x
_atom_site_fract_y
_atom_site_fract_z
_atom_site_U_iso_or_equiv
_atom_site_adp_type
_atom_site_occupancy
_atom_site_site_symmetry_order
_atom_site_calc_flag
_atom_site_refinement_flags_posn
_atom_site_refinement_flags_adp
_atom_site_refinement_flags_occupancy
_atom_site_disorder_assembly
_atom_site_disorder_group
Ru1 Ru 0.67148(2) 0.94932(3) 0.07810(2) 0.02823(8) Uani 1 1 d . . . . .
Br1 Br 0.66019(3) 1.16066(7) -0.22533(2) 0.06829(15) Uani 1 1 d . . . . .
Br2 Br 1.01791(4) 1.33591(6) -0.08098(4) 0.0857(2) Uani 1 1 d . . . . .
Cl1 Cl 0.65322(5) 1.23728(10) 0.11787(5) 0.03910(18) Uani 1 1 d . . . . .
O1 O 0.66700(14) 1.0403(3) -0.04314(13) 0.0375(5) Uani 1 1 d . . . . .
N1 N 0.80462(16) 1.0227(3) 0.08752(17) 0.0344(6) Uani 1 1 d . . . . .
C1 C 0.8714(2) 1.0132(5) 0.1549(2) 0.0435(8) Uani 1 1 d . . . . .
H1 H 0.8618 0.9631 0.2041 0.052 Uiso 1 1 calc R U . . .
C2 C 0.9567(2) 1.0774(5) 0.1536(3) 0.0537(10) Uani 1 1 d . . . . .
H2 H 1.0024 1.0697 0.2019 0.064 Uiso 1 1 calc R U . . .
C3 C 0.9726(2) 1.1497(5) 0.0831(3) 0.0551(11) Uani 1 1 d . . . . .
H3 H 1.0293 1.1910 0.0827 0.066 Uiso 1 1 calc R U . . .
C4 C 0.9035(2) 1.1633(4) 0.0095(3) 0.0444(8) Uani 1 1 d . . . . .
C5 C 0.9097(3) 1.2340(5) -0.0686(3) 0.0529(10) Uani 1 1 d . . . . .
C6 C 0.8392(3) 1.2325(5) -0.1368(3) 0.0556(10) Uani 1 1 d . . . . .
H6 H 0.8458 1.2771 -0.1883 0.067 Uiso 1 1 calc R U . . .
C7 C 0.7565(3) 1.1638(4) -0.1297(2) 0.0447(8) Uani 1 1 d . . . . .
C8 C 0.7432(2) 1.0997(4) -0.0537(2) 0.0347(7) Uani 1 1 d . . . . .
C9 C 0.8192(2) 1.0961(4) 0.0150(2) 0.0351(7) Uani 1 1 d . . . . .
C10 C 0.6056(4) 0.9461(5) 0.2614(3) 0.0655(12) Uani 1 1 d . . . . .
H10A H 0.6608 0.9384 0.3030 0.098 Uiso 1 1 calc R U . . .
H10B H 0.5583 0.8971 0.2837 0.098 Uiso 1 1 calc R U . . .
H10C H 0.5921 1.0616 0.2480 0.098 Uiso 1 1 calc R U . . .
C11 C 0.6145(2) 0.8552(4) 0.1832(2) 0.0399(7) Uani 1 1 d . . . . .
C12 C 0.6914(2) 0.7641(4) 0.1791(2) 0.0417(8) Uani 1 1 d . . . . .
H12 H 0.7365 0.7531 0.2277 0.050 Uiso 1 1 calc R U . . .
C13 C 0.7023(2) 0.6886(4) 0.1029(2) 0.0419(8) Uani 1 1 d . . . . .
H13 H 0.7547 0.6305 0.1020 0.050 Uiso 1 1 calc R U . . .
C14 C 0.6350(2) 0.6997(5) 0.0283(2) 0.0415(8) Uani 1 1 d . . . . .
C15 C 0.5558(2) 0.7883(5) 0.0335(2) 0.0409(8) Uani 1 1 d . . . . .
H15 H 0.5096 0.7951 -0.0144 0.049 Uiso 1 1 calc R U . . .
C16 C 0.5455(2) 0.8650(4) 0.1079(2) 0.0395(7) Uani 1 1 d . . . . .
H16 H 0.4931 0.9233 0.1089 0.047 Uiso 1 1 calc R U . . .
C17 C 0.6460(4) 0.6281(8) -0.0559(3) 0.0883(19) Uani 1 1 d D . . . .
C18 C 0.7419(4) 0.6121(8) -0.0635(4) 0.0890(17) Uani 1 1 d . . . . .
H18A H 0.7705 0.7194 -0.0545 0.133 Uiso 1 1 calc R U . . .
H18B H 0.7439 0.5722 -0.1192 0.133 Uiso 1 1 calc R U . . .
H18C H 0.7724 0.5345 -0.0217 0.133 Uiso 1 1 calc R U . . .
C19 C 0.5809(6) 0.5045(10) -0.0856(5) 0.063(3) Uani 0.576(11) 1 d . . P A 1
H19A H 0.5946 0.4053 -0.0518 0.094 Uiso 0.576(11) 1 calc R U P A 1
H19B H 0.5808 0.4788 -0.1438 0.094 Uiso 0.576(11) 1 calc R U P A 1
H19C H 0.5230 0.5453 -0.0816 0.094 Uiso 0.576(11) 1 calc R U P A 1
C19' C 0.5848(8) 0.6507(19) -0.1302(6) 0.084(5) Uani 0.424(11) 1 d D U P A 2
H19D H 0.5280 0.6067 -0.1246 0.127 Uiso 0.424(11) 1 calc R U P A 2
H19E H 0.6044 0.5933 -0.1752 0.127 Uiso 0.424(11) 1 calc R U P A 2
H19F H 0.5789 0.7680 -0.1430 0.127 Uiso 0.424(11) 1 calc R U P A 2

loop_
_atom_site_aniso_label
_atom_site_aniso_U_11
_atom_site_aniso_U_22
_atom_site_aniso_U_33
_atom_site_aniso_U_23
_atom_site_aniso_U_13
_atom_site_aniso_U_12
Ru1 0.02258(12) 0.03747(14) 0.02270(12) 0.00313(9) 0.00061(8) 0.00153(9)
Br1 0.0826(3) 0.0907(3) 0.0333(2) 0.0125(2) 0.0163(2) 0.0128(3)
Br2 0.0812(3) 0.0621(3) 0.1374(5) -0.0191(3) 0.0759(4) -0.0265(2)
Cl1 0.0369(4) 0.0391(4) 0.0369(4) 0.0004(3) -0.0016(3) 0.0034(3)
O1 0.0334(11) 0.0518(14) 0.0264(10) 0.0057(9) 0.0047(9) -0.0015(10)
N1 0.0250(12) 0.0391(14) 0.0371(14) -0.0016(11) 0.0024(10) 0.0017(10)
C1 0.0299(16) 0.0471(19) 0.049(2) -0.0039(16) -0.0009(14) 0.0039(14)
C2 0.0291(16) 0.057(2) 0.069(3) -0.014(2) -0.0032(17) 0.0004(15)
C3 0.0293(16) 0.049(2) 0.088(3) -0.018(2) 0.0156(18) -0.0067(15)
C4 0.0357(16) 0.0353(17) 0.067(2) -0.0126(16) 0.0222(16) -0.0021(14)
C5 0.053(2) 0.0395(19) 0.078(3) -0.0053(18) 0.042(2) -0.0050(16)
C6 0.073(3) 0.044(2) 0.064(2) 0.0047(18) 0.046(2) 0.0061(19)
C7 0.057(2) 0.0424(18) 0.0403(18) 0.0020(15) 0.0222(16) 0.0064(16)
C8 0.0372(16) 0.0344(15) 0.0351(16) -0.0011(13) 0.0136(13) 0.0009(13)
C9 0.0301(14) 0.0339(15) 0.0440(18) -0.0016(13) 0.0140(13) 0.0022(12)
C10 0.101(4) 0.059(2) 0.046(2) -0.0095(19) 0.039(2) -0.021(2)
C11 0.0513(19) 0.0409(18) 0.0302(15) 0.0010(13) 0.0148(14) -0.0097(15)
C12 0.0454(18) 0.0417(18) 0.0312(16) 0.0123(14) -0.0069(14) -0.0034(15)
C13 0.0367(16) 0.0399(18) 0.0463(19) 0.0021(15) 0.0025(14) 0.0051(14)
C14 0.0392(17) 0.0486(19) 0.0360(17) -0.0100(14) 0.0062(14) -0.0070(15)
C15 0.0293(15) 0.055(2) 0.0331(16) 0.0060(15) -0.0053(13) -0.0083(14)
C16 0.0315(15) 0.0438(18) 0.0460(19) 0.0059(15) 0.0144(14) -0.0004(13)
C17 0.075(3) 0.136(5) 0.061(3) -0.058(3) 0.030(3) -0.038(3)
C18 0.096(4) 0.095(4) 0.091(4) -0.039(3) 0.055(3) -0.011(3)
C19 0.083(6) 0.053(4) 0.048(4) -0.021(3) 0.005(4) -0.010(4)
C19' 0.089(8) 0.117(11) 0.042(6) -0.025(6) 0.002(5) 0.019(7)

loop_
_atom_type_symbol
_atom_type_description
_atom_type_scat_dispersion_real
_atom_type_scat_dispersion_imag
_atom_type_scat_source
C C 0.0033 0.0016 'International Tables Vol C Tables 4.2.6.8 and 6.1.1.4'
H H 0.0000 0.0000 'International Tables Vol C Tables 4.2.6.8 and 6.1.1.4'
Br Br -0.2901 2.4595 'International Tables Vol C Tables 4.2.6.8 and 6.1.1.4'
Cl Cl 0.1484 0.1585 'International Tables Vol C Tables 4.2.6.8 and 6.1.1.4'
N N 0.0061 0.0033 'International Tables Vol C Tables 4.2.6.8 and 6.1.1.4'
O O 0.0106 0.0060 'International Tables Vol C Tables 4.2.6.8 and 6.1.1.4'
Ru Ru -1.2594 0.8363 'International Tables Vol C Tables 4.2.6.8 and 6.1.1.4'

loop_
_geom_angle_atom_site_label_1
_geom_angle_atom_site_label_2
_geom_angle_atom_site_label_3
_geom_angle
O1 Ru1 Cl1 86.25(7)
O1 Ru1 N1 78.68(10)
O1 Ru1 C11 155.34(11)
O1 Ru1 C12 156.40(12)
O1 Ru1 C13 118.38(12)
O1 Ru1 C14 91.10(11)
O1 Ru1 C15 92.09(11)
O1 Ru1 C16 117.60(11)
N1 Ru1 Cl1 83.16(7)
N1 Ru1 C11 125.55(12)
N1 Ru1 C12 99.18(12)
N1 Ru1 C13 94.99(12)
N1 Ru1 C14 116.81(12)
N1 Ru1 C15 153.75(12)
N1 Ru1 C16 163.43(12)
C11 Ru1 Cl1 91.90(9)
C12 Ru1 Cl1 117.02(10)
C12 Ru1 C11 37.28(13)
C12 Ru1 C14 68.66(13)
C12 Ru1 C15 79.51(12)
C12 Ru1 C16 67.28(13)
C13 Ru1 Cl1 154.57(10)
C13 Ru1 C11 68.50(14)
C13 Ru1 C12 38.05(14)
C13 Ru1 C14 37.91(13)
C13 Ru1 C15 67.67(13)
C13 Ru1 C16 80.18(13)
C14 Ru1 Cl1 158.95(9)
C14 Ru1 C11 81.87(13)
C14 Ru1 C15 38.08(13)
C14 Ru1 C16 68.41(13)
C15 Ru1 Cl1 121.07(10)
C15 Ru1 C11 67.90(12)
C15 Ru1 C16 36.99(13)
C16 Ru1 Cl1 94.39(9)
C16 Ru1 C11 37.97(13)
C8 O1 Ru1 113.77(19)
C1 N1 Ru1 127.6(2)
C1 N1 C9 119.1(3)
C9 N1 Ru1 113.2(2)
N1 C1 C2 121.5(4)
C3 C2 C1 120.4(4)
C2 C3 C4 120.3(3)
C3 C4 C9 116.4(4)
C5 C4 C3 127.0(3)
C5 C4 C9 116.6(3)
C4 C5 Br2 119.9(3)
C6 C5 Br2 118.5(3)
C6 C5 C4 121.7(3)
C5 C6 C7 120.5(4)
C6 C7 Br1 119.7(3)
C8 C7 Br1 118.7(3)
C8 C7 C6 121.6(4)
O1 C8 C7 123.9(3)
O1 C8 C9 119.6(3)
C7 C8 C9 116.5(3)
N1 C9 C4 122.3(3)
N1 C9 C8 114.7(3)
C4 C9 C8 123.0(3)
C10 C11 Ru1 127.6(2)
C12 C11 Ru1 70.29(18)
C12 C11 C10 121.8(3)
C12 C11 C16 117.6(3)
C16 C11 Ru1 70.72(18)
C16 C11 C10 120.5(4)
C11 C12 Ru1 72.43(18)
C11 C12 C13 121.6(3)
C13 C12 Ru1 70.27(19)
C12 C13 Ru1 71.68(19)
C14 C13 Ru1 71.9(2)
C14 C13 C12 121.1(3)
C13 C14 Ru1 70.15(19)
C13 C14 C15 117.1(3)
C13 C14 C17 122.7(4)
C15 C14 Ru1 71.1(2)
C15 C14 C17 120.1(4)
C17 C14 Ru1 127.4(3)
C14 C15 Ru1 70.85(18)
C16 C15 Ru1 71.97(19)
C16 C15 C14 122.0(3)
C11 C16 Ru1 71.31(18)
C15 C16 Ru1 71.04(19)
C15 C16 C11 120.6(3)
C18 C17 C14 113.8(4)
C19 C17 C14 111.2(5)
C19 C17 C18 122.8(6)
C19' C17 C14 123.3(7)
C19' C17 C18 115.9(7)

loop_
_geom_bond_atom_site_label_1
_geom_bond_atom_site_label_2
_geom_bond_distance
Ru1 Cl1 2.4217(8)
Ru1 O1 2.074(2)
Ru1 N1 2.095(2)
Ru1 C11 2.201(3)
Ru1 C12 2.173(3)
Ru1 C13 2.155(3)
Ru1 C14 2.178(3)
Ru1 C15 2.181(3)
Ru1 C16 2.193(3)
Br1 C7 1.889(4)
Br2 C5 1.894(4)
O1 C8 1.304(4)
N1 C1 1.324(4)
N1 C9 1.369(4)
C1 C2 1.407(5)
C2 C3 1.345(6)
C3 C4 1.413(6)
C4 C5 1.403(6)
C4 C9 1.419(4)
C5 C6 1.365(6)
C6 C7 1.407(5)
C7 C8 1.383(5)
C8 C9 1.424(5)
C10 C11 1.488(5)
C11 C12 1.398(5)
C11 C16 1.429(5)
C12 C13 1.411(5)
C13 C14 1.408(5)
C14 C15 1.422(5)
C14 C17 1.516(5)
C15 C16 1.388(5)
C17 C18 1.505(7)
C17 C19 1.412(9)
C17 C19' 1.364(10)
